data_1508916
loop_
_publ_author_name
'Palanimuthu, Duraippandi'
'Shinde, Sridevi Vijay'
'Somasundaram, Kumaravel'
'Samuelson, Ashoka G.'

_publ_section_title
;
 In Vitro and in Vivo Anticancer Activity of Copper Bis(thiosemicarbazone)
 Complexes.
;
_journal_issue 3
_journal_name_full 'Journal of medicinal chemistry'
_journal_page_first 722
_journal_page_last 734
_journal_paper_doi 10.1021/jm300938r
_journal_volume 56
_journal_year 2013
_chemical_formula_moiety 'C18 H18 Cu N6 S2'
_chemical_formula_sum 'C18 H18 Cu N6 S2'
_chemical_formula_weight 446.04
_chemical_name_systematic
;
 ?
;
_space_group_IT_number 60
_symmetry_cell_setting orthorhombic
_symmetry_space_group_name_Hall '-P 2n 2ab'
_symmetry_space_group_name_H-M 'P b c n'
_atom_sites_solution_hydrogens geom
_atom_sites_solution_primary direct
_atom_sites_solution_secondary difmap
_audit_creation_method SHELXL-97
_cell_angle_alpha 90.00
_cell_angle_beta 90.00
_cell_angle_gamma 90.00
_cell_formula_units_Z 4
_cell_length_a 31.372(3)
_cell_length_b 7.5677(8)
_cell_length_c 7.9918(9)
_cell_measurement_temperature 293(2)
_cell_volume 1897.4(3)
_computing_cell_refinement 'bruker kappa apexII ccd'
_computing_data_collection 'bruker kappa apexII ccd'
_computing_data_reduction 'bruker saint'
_computing_molecular_graphics ortep-III
_computing_structure_refinement 'SHELXL-97 (Sheldrick, 1997)'
_computing_structure_solution shelxs-97
_diffrn_ambient_temperature 293(2)
_diffrn_measured_fraction_theta_full 1.000
_diffrn_measured_fraction_theta_max 1.000
_diffrn_measurement_device_type 'bruker kappa apexII ccd'
_diffrn_measurement_method omega
_diffrn_radiation_monochromator graphite
_diffrn_radiation_source 'fine-focus sealed tube'
_diffrn_radiation_type MoK\a
_diffrn_radiation_wavelength 0.71073
_diffrn_reflns_av_R_equivalents 0.0695
_diffrn_reflns_av_sigmaI/netI 0.0366
_diffrn_reflns_limit_h_max 38
_diffrn_reflns_limit_h_min -38
_diffrn_reflns_limit_k_max 9
_diffrn_reflns_limit_k_min -9
_diffrn_reflns_limit_l_max 9
_diffrn_reflns_limit_l_min -9
_diffrn_reflns_number 22949
_diffrn_reflns_theta_full 25.50
_diffrn_reflns_theta_max 25.50
_diffrn_reflns_theta_min 1.30
_exptl_absorpt_coefficient_mu 1.387
_exptl_absorpt_correction_T_max 0.758
_exptl_absorpt_correction_T_min 0.326
_exptl_absorpt_correction_type empirical
_exptl_crystal_colour 'dark brown'
_exptl_crystal_density_diffrn 1.561
_exptl_crystal_density_method 'not measured'
_exptl_crystal_description needle
_exptl_crystal_F_000 916
_exptl_crystal_size_max 0.8
_exptl_crystal_size_mid 0.2
_exptl_crystal_size_min 0.2
_refine_diff_density_max 0.313
_refine_diff_density_min -0.285
_refine_diff_density_rms 0.062
_refine_ls_extinction_method none
_refine_ls_goodness_of_fit_ref 1.050
_refine_ls_hydrogen_treatment mixed
_refine_ls_matrix_type full
_refine_ls_number_parameters 159
_refine_ls_number_reflns 1771
_refine_ls_number_restraints 0
_refine_ls_restrained_S_all 1.050
_refine_ls_R_factor_all 0.0499
_refine_ls_R_factor_gt 0.0363
_refine_ls_shift/su_max 0.057
_refine_ls_shift/su_mean 0.004
_refine_ls_structure_factor_coef Fsqd
_refine_ls_weighting_details 'calc w=1/[\s^2^(Fo^2^)+(0.0496P)^2^+0.8503P] where P=(Fo^2^+2Fc^2^)/3'
_refine_ls_weighting_scheme calc
_refine_ls_wR_factor_gt 0.0903
_refine_ls_wR_factor_ref 0.0963
_reflns_number_gt 1418
_reflns_number_total 1771
_reflns_threshold_expression >2sigma(I)
_cod_data_source_file jm300938r_si_002.cif
_cod_data_source_block Cu(GTSC)
_cod_original_cell_volume 1897.3(4)
_cod_original_sg_symbol_H-M Pbcn
_cod_database_code 1508916

loop_
_symmetry_equiv_pos_as_xyz
'x, y, z'
'-x+1/2, -y+1/2, z+1/2'
'x+1/2, -y+1/2, -z'
'-x, y, -z+1/2'
'-x, -y, -z'
'x-1/2, y-1/2, -z-1/2'
'-x-1/2, y-1/2, z'
'x, -y, z-1/2'

loop_
_atom_site_label
_atom_site_type_symbol
_atom_site_fract_x
_atom_site_fract_y
_atom_site_fract_z
_atom_site_U_iso_or_equiv
_atom_site_adp_type
_atom_site_occupancy
_atom_site_symmetry_multiplicity
_atom_site_calc_flag
_atom_site_refinement_flags
Cu1 Cu 0.5000 0.07504(6) 0.2500 0.0445(2) Uani 1 2 d S
S1 S 0.45144(2) -0.09234(8) 0.38490(10) 0.0406(2) Uani 1 1 d .
N3 N 0.37954(7) 0.0486(3) 0.5062(3) 0.0396(5) Uani 1 1 d .
N2 N 0.42621(7) 0.2526(3) 0.4038(3) 0.0421(6) Uani 1 1 d .
N1 N 0.53575(7) 0.2717(3) 0.1739(3) 0.0384(5) Uani 1 1 d .
C1 C 0.52028(10) 0.4254(4) 0.2080(4) 0.0460(7) Uani 1 1 d .
C3 C 0.36636(12) -0.1294(4) 0.5490(5) 0.0469(7) Uani 1 1 d .
C2 C 0.41774(8) 0.0848(3) 0.4333(3) 0.0353(6) Uani 1 1 d .
C5 C 0.36246(11) 0.3253(4) 0.6530(4) 0.0474(7) Uani 1 1 d .
C4 C 0.35023(9) 0.1866(4) 0.5518(4) 0.0411(7) Uani 1 1 d .
C9 C 0.30821(10) 0.1752(5) 0.5004(5) 0.0573(9) Uani 1 1 d .
C6 C 0.33301(14) 0.4481(5) 0.7041(5) 0.0619(10) Uani 1 1 d .
C8 C 0.27920(12) 0.3006(6) 0.5540(6) 0.0736(12) Uani 1 1 d .
C7 C 0.29114(14) 0.4348(6) 0.6554(6) 0.0739(13) Uani 1 1 d .
H1 H 0.5318(9) 0.525(4) 0.179(4) 0.046(8) Uiso 1 1 d .
H5 H 0.3883(10) 0.338(4) 0.683(4) 0.041(8) Uiso 1 1 d .
H9 H 0.3032(10) 0.095(4) 0.436(4) 0.040(9) Uiso 1 1 d .
H3C H 0.3852(15) -0.205(6) 0.554(5) 0.092(15) Uiso 1 1 d .
H3A H 0.3507(11) -0.129(4) 0.644(5) 0.061(10) Uiso 1 1 d .
H8 H 0.2550(14) 0.283(5) 0.509(5) 0.087(14) Uiso 1 1 d .
H3B H 0.3465(15) -0.183(6) 0.482(6) 0.105(15) Uiso 1 1 d .
H6 H 0.3405(14) 0.531(7) 0.775(5) 0.090(15) Uiso 1 1 d .
H7 H 0.2716(14) 0.517(6) 0.701(5) 0.094(13) Uiso 1 1 d .

loop_
_atom_site_aniso_label
_atom_site_aniso_U_11
_atom_site_aniso_U_22
_atom_site_aniso_U_33
_atom_site_aniso_U_23
_atom_site_aniso_U_13
_atom_site_aniso_U_12
Cu1 0.0353(3) 0.0247(3) 0.0735(4) 0.000 0.0171(2) 0.000
S1 0.0369(4) 0.0271(3) 0.0577(4) 0.0000(3) 0.0073(3) -0.0012(3)
N3 0.0364(12) 0.0355(12) 0.0468(14) 0.0032(10) 0.0062(10) -0.0039(9)
N2 0.0351(12) 0.0325(12) 0.0587(15) 0.0062(10) 0.0140(11) 0.0016(10)
N1 0.0333(12) 0.0286(11) 0.0535(14) 0.0001(10) 0.0075(11) -0.0033(9)
C1 0.0415(16) 0.0268(14) 0.070(2) 0.0026(13) 0.0160(14) -0.0050(12)
C3 0.0476(19) 0.0408(17) 0.0523(19) -0.0002(14) 0.0121(17) -0.0077(15)
C2 0.0306(13) 0.0356(14) 0.0396(14) 0.0017(11) -0.0001(11) -0.0001(11)
C5 0.0472(19) 0.0483(18) 0.0467(18) 0.0021(14) 0.0051(15) 0.0073(14)
C4 0.0352(14) 0.0446(16) 0.0433(15) 0.0129(13) 0.0113(13) 0.0040(12)
C9 0.0409(18) 0.060(2) 0.071(2) 0.0114(19) 0.0065(17) -0.0055(16)
C6 0.078(3) 0.054(2) 0.054(2) 0.0065(16) 0.0194(19) 0.0163(18)
C8 0.0323(18) 0.086(3) 0.102(3) 0.033(3) 0.015(2) 0.0108(19)
C7 0.066(3) 0.066(3) 0.089(3) 0.024(2) 0.034(2) 0.028(2)

loop_
_atom_type_symbol
_atom_type_description
_atom_type_scat_dispersion_real
_atom_type_scat_dispersion_imag
_atom_type_scat_source
C C 0.0033 0.0016 'International Tables Vol C Tables 4.2.6.8 and 6.1.1.4'
H H 0.0000 0.0000 'International Tables Vol C Tables 4.2.6.8 and 6.1.1.4'
N N 0.0061 0.0033 'International Tables Vol C Tables 4.2.6.8 and 6.1.1.4'
S S 0.1246 0.1234 'International Tables Vol C Tables 4.2.6.8 and 6.1.1.4'
Cu Cu 0.3201 1.2651 'International Tables Vol C Tables 4.2.6.8 and 6.1.1.4'

loop_
_geom_angle_atom_site_label_1
_geom_angle_atom_site_label_2
_geom_angle_atom_site_label_3
_geom_angle
_geom_angle_site_symmetry_1
_geom_angle_site_symmetry_3
N1 Cu1 N1 81.21(12) . 4_655
N1 Cu1 S1 163.96(7) . .
N1 Cu1 S1 83.78(6) 4_655 .
N1 Cu1 S1 83.78(6) . 4_655
N1 Cu1 S1 163.96(7) 4_655 4_655
S1 Cu1 S1 111.67(4) . 4_655
C2 S1 Cu1 94.78(9) . .
C2 N3 C4 121.7(2) . .
C2 N3 C3 122.6(2) . .
C4 N3 C3 115.6(2) . .
C2 N2 N1 111.3(2) . 4_655
C1 N1 N2 121.7(2) . 4_655
C1 N1 Cu1 113.83(18) . .
N2 N1 Cu1 124.46(16) 4_655 .
N1 C1 C1 115.56(16) . 4_655
N1 C1 H1 125(2) . .
C1 C1 H1 119.7(19) 4_655 .
N3 C3 H3C 117(3) . .
N3 C3 H3A 110(2) . .
H3C C3 H3A 111(4) . .
N3 C3 H3B 118(3) . .
H3C C3 H3B 102(4) . .
H3A C3 H3B 97(3) . .
N2 C2 N3 116.6(2) . .
N2 C2 S1 125.2(2) . .
N3 C2 S1 118.18(18) . .
C6 C5 C4 120.1(3) . .
C6 C5 H5 119(2) . .
C4 C5 H5 121(2) . .
C5 C4 C9 119.1(3) . .
C5 C4 N3 121.5(3) . .
C9 C4 N3 119.3(3) . .
C8 C9 C4 119.5(4) . .
C8 C9 H9 125(2) . .
C4 C9 H9 115(2) . .
C5 C6 C7 120.7(4) . .
C5 C6 H6 120(3) . .
C7 C6 H6 119(3) . .
C7 C8 C9 121.2(4) . .
C7 C8 H8 128(3) . .
C9 C8 H8 110(3) . .
C8 C7 C6 119.3(4) . .
C8 C7 H7 123(3) . .
C6 C7 H7 118(3) . .

loop_
_geom_bond_atom_site_label_1
_geom_bond_atom_site_label_2
_geom_bond_distance
_geom_bond_site_symmetry_2
Cu1 N1 1.960(2) .
Cu1 N1 1.960(2) 4_655
Cu1 S1 2.2556(7) .
Cu1 S1 2.2556(7) 4_655
S1 C2 1.751(3) .
N3 C2 1.360(3) .
N3 C4 1.438(4) .
N3 C3 1.451(4) .
N2 C2 1.318(3) .
N2 N1 1.353(3) 4_655
N1 C1 1.290(3) .
N1 N2 1.353(3) 4_655
C1 C1 1.438(6) 4_655
C1 H1 0.87(3) .
C3 H3C 0.82(5) .
C3 H3A 0.91(4) .
C3 H3B 0.92(5) .
C5 C6 1.373(5) .
C5 C4 1.379(4) .
C5 H5 0.85(3) .
C4 C9 1.383(4) .
C9 C8 1.383(6) .
C9 H9 0.81(3) .
C6 C7 1.373(6) .
C6 H6 0.88(5) .
C8 C7 1.352(6) .
C8 H8 0.85(4) .
C7 H7 0.94(5) .

loop_
_geom_torsion_atom_site_label_1
_geom_torsion_atom_site_label_2
_geom_torsion_atom_site_label_3
_geom_torsion_atom_site_label_4
_geom_torsion
_geom_torsion_site_symmetry_1
_geom_torsion_site_symmetry_4
N1 Cu1 S1 C2 26.0(3) . .
N1 Cu1 S1 C2 5.26(11) 4_655 .
S1 Cu1 S1 C2 -170.27(10) 4_655 .
N1 Cu1 N1 C1 0.41(19) 4_655 .
S1 Cu1 N1 C1 -20.4(4) . .
S1 Cu1 N1 C1 174.7(2) 4_655 .
N1 Cu1 N1 N2 178.8(3) 4_655 4_655
S1 Cu1 N1 N2 158.00(17) . 4_655
S1 Cu1 N1 N2 -6.8(2) 4_655 4_655
N2 N1 C1 C1 -179.6(3) 4_655 4_655
Cu1 N1 C1 C1 -1.1(5) . 4_655
N1 N2 C2 N3 -177.8(2) 4_655 .
N1 N2 C2 S1 1.7(4) 4_655 .
C4 N3 C2 N2 -1.2(4) . .
C3 N3 C2 N2 -178.7(3) . .
C4 N3 C2 S1 179.3(2) . .
C3 N3 C2 S1 1.7(4) . .
Cu1 S1 C2 N2 -5.6(3) . .
Cu1 S1 C2 N3 173.9(2) . .
C6 C5 C4 C9 1.1(5) . .
C6 C5 C4 N3 -175.3(3) . .
C2 N3 C4 C5 -54.5(4) . .
C3 N3 C4 C5 123.2(3) . .
C2 N3 C4 C9 129.1(3) . .
C3 N3 C4 C9 -53.2(4) . .
C5 C4 C9 C8 -1.2(5) . .
N3 C4 C9 C8 175.3(3) . .
C4 C5 C6 C7 0.0(5) . .
C4 C9 C8 C7 0.2(6) . .
C9 C8 C7 C6 0.9(6) . .
C5 C6 C7 C8 -1.1(6) . .
